data_7110709
loop_
_publ_author_name
'Geue, Rodney J.'
'Jin Qin, C.'
'Ralph, Stephen F.'
'Sargeson, Alan M.'
'Skelton, Brian W.'
'White, Allan H.'
'Willis, Anthony C.'

_publ_section_title
;
 Sterically induced transmutations in cobalt amine chemistry
;
_journal_coden_ASTM CHCOFS
_journal_issue 23
_journal_name_full 'Chemical Communications'
_journal_page_first 2351
_journal_page_last 2352
_journal_paper_doi 10.1039/a907237c
_journal_year 1999
_chemical_formula_moiety 'C25 H54 Co N6, (Cl4 Zn)'
_chemical_formula_sum 'C25 H54 Cl4 Co N6 Zn'
_chemical_formula_weight 704.87
_space_group_IT_number 60
_symmetry_cell_setting orthorhombic
_symmetry_Int_Tables_number 60
_symmetry_space_group_name_Hall '-P 2n 2ab'
_symmetry_space_group_name_H-M 'P b c n'
_audit_creation_date 1999-09-13
_audit_creation_method 'by teXsan v1.8'
_cell_angle_alpha 90
_cell_angle_beta 90
_cell_angle_gamma 90
_cell_formula_units_Z 4
_cell_length_a 10.733(4)
_cell_length_b 19.038(4)
_cell_length_c 15.678(4)
_cell_measurement_reflns_used 25
_cell_measurement_temperature 296.2
_cell_measurement_theta_max 15.8
_cell_measurement_theta_min 10.9
_cell_volume 3203.6(16)
_computing_cell_refinement 'MSC/AFC Diffractometer Control'
_computing_data_collection 'MSC/AFC Diffractometer Control'
_computing_data_reduction 'teXsan (MSC, 1992-1997)'
_computing_publication_material 'teXsan (MSC, 1992-1997)'
_computing_structure_refinement 'teXsan (MSC, 1992-1997)'
_computing_structure_solution
;
SHELXS86 (Sheldrick, 1985)
;
_diffrn_ambient_temperature 296.2
_diffrn_measurement_device_type 'Rigaku AFC6S'
_diffrn_measurement_method \w-2\q
_diffrn_orient_matrix_UB_11 0.07200
_diffrn_orient_matrix_UB_12 0.03161
_diffrn_orient_matrix_UB_13 0.01289
_diffrn_orient_matrix_UB_21 0.05840
_diffrn_orient_matrix_UB_22 -0.04063
_diffrn_orient_matrix_UB_23 -0.00593
_diffrn_orient_matrix_UB_31 0.00935
_diffrn_orient_matrix_UB_32 0.01043
_diffrn_orient_matrix_UB_33 -0.06218
_diffrn_radiation_detector 'scintillation counter'
_diffrn_radiation_monochromator graphite
_diffrn_radiation_source 'X-ray tube'
_diffrn_radiation_type 'Mo K\a'
_diffrn_radiation_wavelength 0.7107
_diffrn_reflns_av_R_equivalents 0.00000
_diffrn_reflns_limit_h_max 12
_diffrn_reflns_limit_h_min 0
_diffrn_reflns_limit_k_max 22
_diffrn_reflns_limit_k_min 0
_diffrn_reflns_limit_l_max 0
_diffrn_reflns_limit_l_min -18
_diffrn_reflns_number 3218
_diffrn_reflns_reduction_process 'Lp corrections applied'
_diffrn_reflns_theta_max 25.04
_diffrn_reflns_theta_min 1.89
_diffrn_standards_decay_% -1.97
_diffrn_standards_interval_count 150
_diffrn_standards_number 3
_exptl_absorpt_coefficient_mu 1.626
_exptl_absorpt_correction_T_max 0.902
_exptl_absorpt_correction_T_min 0.788
_exptl_absorpt_correction_type analytical
_exptl_absorpt_process_details
;
analytical (de Meulenaer & Tompa, 1965)
;
_exptl_crystal_colour violet
_exptl_crystal_density_diffrn 1.461
_exptl_crystal_density_meas ?
_exptl_crystal_description wedge
_exptl_crystal_F_000 1484.00
_exptl_crystal_size_max 0.21
_exptl_crystal_size_mid 0.18
_exptl_crystal_size_min 0.07
_refine_diff_density_max 0.35
_refine_diff_density_min -0.46
_refine_ls_extinction_method none
_refine_ls_goodness_of_fit_ref 1.748
_refine_ls_hydrogen_treatment mixed
_refine_ls_matrix_type full
_refine_ls_number_constraints 0
_refine_ls_number_parameters 178
_refine_ls_number_reflns 1609
_refine_ls_number_restraints 0
_refine_ls_R_factor_gt 0.0342
_refine_ls_shift/su_max 0.0720
_refine_ls_shift/su_mean 0.0000
_refine_ls_structure_factor_coef F
_refine_ls_weighting_details 'w = 1/[\s^2^(Fo) + 0.000006|Fo|^2^]'
_refine_ls_weighting_scheme calc
_refine_ls_wR_factor_ref 0.0289
_reflns_number_gt 1609
_reflns_number_total 3218
_reflns_threshold_expression I>3.00\s(I)
_cod_data_source_file 907237csup1.cif
_cod_data_source_block cjq14
_cod_depositor_comments
;
 Updated bibliographic information.

 Antanas Vaitkus,
 2020-10-02

The following automatic conversions were performed:

'_exptl_crystal_density_meas' value 'not measured' was changed to '?'
- the value is perceived as not measured.

Automatic conversion script
Id: cif_fix_values 3008 2015-01-20 13:52:24Z robertas 

The following automatic conversions were performed:

'_refine_ls_weighting_scheme' value 'w = 1/[\s^2^(Fo) +
0.000006|Fo|^2^]' was changed to 'calc'. New tag
'_refine_ls_weighting_details' was created. The value of the new tag
was set to 'w = 1/[\s^2^(Fo) + 0.000006|Fo|^2^]'.

Automatic conversion script
Id: cif_fix_values 3143 2015-03-26 13:38:13Z robertas 
;
_cod_original_cell_volume 3204(3)
_cod_original_sg_symbol_H-M 'P b c n    '
_cod_original_formula_sum 'C25 H54 Cl4 Co N6 Zn '
_cod_database_code 7110709

loop_
_symmetry_equiv_pos_as_xyz
'   +x,   +y,   +z'
1/2-x,1/2-y,1/2+z
'1/2+x,1/2-y,   -z'
'   -x,   +y,1/2-z'
'   -x,   -y,   -z'
1/2+x,1/2+y,1/2-z
'1/2-x,1/2+y,   +z'
'   +x,   -y,1/2+z'

loop_
_atom_site_label
_atom_site_fract_x
_atom_site_fract_y
_atom_site_fract_z
_atom_site_U_iso_or_equiv
_atom_site_occupancy
_atom_site_refinement_flags
_atom_site_adp_type
_atom_site_calc_flag
Zn(1) 0.0000 0.14791(4) 0.7500 0.0286(2) 1.0 ST Uani d
Co(1) 0.0000 0.16264(4) 0.2500 0.0235(3) 1.0 ST Uani d
Cl(1) 0.1072(1) 0.21579(7) 0.65565(9) 0.0424(4) 1.000 . Uani d
Cl(2) 0.1238(1) 0.07645(7) 0.82964(9) 0.0439(5) 1.000 . Uani d
N(12) 0.0077(5) 0.1347(2) 0.1182(3) 0.026(1) 1.000 . Uani d
N(16) 0.1755(4) 0.0887(2) 0.2570(3) 0.025(1) 1.000 . Uani d
N(22) -0.1372(4) 0.2454(2) 0.2205(3) 0.024(1) 1.000 . Uani d
C(1) -0.3222(5) 0.1615(3) 0.0379(3) 0.037(2) 1.000 . Uani d
C(2) -0.2217(5) 0.1603(3) 0.1072(3) 0.025(2) 1.000 . Uani d
C(11) -0.0949(5) 0.1604(3) 0.0630(3) 0.030(2) 1.000 . Uani d
C(13) 0.1281(5) 0.1405(3) 0.0714(3) 0.033(2) 1.000 . Uani d
C(14) 0.2242(5) 0.0857(3) 0.0973(3) 0.028(2) 1.000 . Uani d
C(15) 0.2689(5) 0.0966(3) 0.1886(3) 0.030(2) 1.000 . Uani d
C(17) 0.2398(5) 0.0920(3) 0.3414(3) 0.031(2) 1.000 . Uani d
C(21) -0.2417(5) 0.2249(2) 0.1620(3) 0.028(1) 1.000 . Uani d
C(23) -0.0673(5) 0.3061(3) 0.1837(3) 0.031(2) 1.000 . Uani d
C(24) 0.0000 0.3510(3) 0.2500 0.032(2) 1.0 ST Uani d
C(141) 0.1737(5) 0.0114(3) 0.0826(3) 0.040(2) 1.000 . Uani d
C(142) 0.3373(6) 0.0972(3) 0.0383(4) 0.047(2) 1.000 . Uani d
C(241) -0.0922(6) 0.3980(3) 0.2987(4) 0.047(2) 1.000 . Uani d
H(1) -0.007(6) 0.095(2) 0.129(3) 0.031 1.000 . Uiso d
H(2) 0.152(4) 0.042(2) 0.251(3) 0.029 1.000 . Uiso d
H(3) -0.172(4) 0.260(2) 0.264(3) 0.029 1.000 . Uiso d
H(4) -0.3144 0.2034 0.0053 0.045 1.000 . Uiso c
H(5) -0.3122 0.1220 0.0017 0.045 1.000 . Uiso c
H(6) -0.4022 0.1601 0.0638 0.045 1.000 . Uiso c
H(7) -0.0763 0.2071 0.0459 0.037 1.000 . Uiso c
H(8) -0.0997 0.1311 0.0141 0.037 1.000 . Uiso c
H(9) 0.1118 0.1354 0.0122 0.040 1.000 . Uiso c
H(10) 0.1620 0.1858 0.0820 0.040 1.000 . Uiso c
H(11) 0.1041 0.0035 0.1188 0.048 1.000 . Uiso c
H(12) 0.1487 0.0065 0.0248 0.048 1.000 . Uiso c
H(13) 0.2369 -0.0220 0.0952 0.048 1.000 . Uiso c
H(14) 0.4004 0.0640 0.0518 0.056 1.000 . Uiso c
H(15) 0.3125 0.0914 -0.0194 0.056 1.000 . Uiso c
H(16) 0.3689 0.1434 0.0463 0.056 1.000 . Uiso c
H(17) 0.3018 0.1428 0.1924 0.036 1.000 . Uiso c
H(18) 0.3333 0.0635 0.1991 0.036 1.000 . Uiso c
H(19) 0.3265 0.0862 0.3317 0.037 1.000 . Uiso c
H(20) 0.2098 0.0542 0.3752 0.037 1.000 . Uiso c
H(21) -0.3133 0.2167 0.1962 0.033 1.000 . Uiso c
H(22) -0.2568 0.2633 0.1248 0.033 1.000 . Uiso c
H(23) -0.0072 0.2883 0.1449 0.037 1.000 . Uiso c
H(24) -0.1247 0.3351 0.1540 0.037 1.000 . Uiso c
H(25) -0.1498 0.3694 0.3288 0.057 1.000 . Uiso c
H(26) -0.0479 0.4267 0.3378 0.057 1.000 . Uiso c
H(27) -0.1359 0.4269 0.2593 0.057 1.000 . Uiso c

loop_
_atom_site_aniso_label
_atom_site_aniso_U_11
_atom_site_aniso_U_22
_atom_site_aniso_U_33
_atom_site_aniso_U_12
_atom_site_aniso_U_13
_atom_site_aniso_U_23
Zn(1) 0.0311(5) 0.0233(4) 0.0314(5) 0.0000 -0.0010(6) 0.0000
Co(1) 0.0274(6) 0.0216(5) 0.0215(5) 0.0000 0.0000(6) 0.0000
Cl(1) 0.050(1) 0.0455(9) 0.0321(8) -0.0185(8) 0.0006(8) 0.0025(7)
Cl(2) 0.046(1) 0.0370(8) 0.0487(9) 0.0108(8) -0.0051(9) 0.0078(8)
N(12) 0.027(3) 0.027(2) 0.025(2) 0.007(3) 0.003(3) 0.005(2)
N(16) 0.030(2) 0.020(2) 0.023(2) 0.000(2) 0.000(3) 0.001(3)
N(22) 0.026(3) 0.018(2) 0.029(2) -0.001(2) 0.001(2) -0.002(2)
C(1) 0.035(4) 0.043(4) 0.034(3) 0.000(3) -0.011(3) -0.002(3)
C(2) 0.029(3) 0.026(3) 0.021(3) 0.002(3) -0.002(3) -0.002(3)
C(11) 0.039(4) 0.031(3) 0.022(3) 0.004(3) -0.005(3) -0.004(3)
C(13) 0.036(4) 0.033(3) 0.031(3) -0.001(3) 0.005(3) 0.007(3)
C(14) 0.026(3) 0.029(3) 0.030(3) 0.003(3) 0.003(3) -0.003(3)
C(15) 0.025(3) 0.029(3) 0.035(3) 0.003(3) 0.001(3) 0.002(3)
C(17) 0.033(3) 0.030(3) 0.029(3) 0.004(3) -0.004(3) 0.006(3)
C(21) 0.026(3) 0.026(3) 0.031(3) 0.004(3) -0.002(3) 0.001(3)
C(23) 0.033(4) 0.026(3) 0.034(3) 0.002(3) -0.007(3) 0.005(3)
C(24) 0.033(4) 0.015(3) 0.048(5) 0.0000 -0.006(6) 0.0000
C(141) 0.040(4) 0.033(3) 0.047(4) 0.003(3) 0.002(3) -0.008(3)
C(142) 0.038(4) 0.059(4) 0.044(4) 0.003(4) 0.006(3) -0.003(3)
C(241) 0.049(4) 0.032(3) 0.062(4) 0.008(3) -0.002(4) -0.016(3)

loop_
_atom_type_symbol
_atom_type_oxidation_number
_atom_type_number_in_cell
_atom_type_scat_dispersion_real
_atom_type_scat_dispersion_imag
_atom_type_scat_source
C 0 100 0.002 0.002
;International Tables for Crystallography
(1992, Vol. C, Tables 4.2.6.8 and 6.1.1.1)
;
H 0 216 0.000 0.000
;International Tables for Crystallography
(1992, Vol. C, Table 6.1.1.2)
;
Cl 0 16 0.132 0.159
;International Tables for Crystallography
(1992, Vol. C, Tables 4.2.6.8 and 6.1.1.1)
;
Co 0 4 0.299 0.973
;International Tables for Crystallography
(1992, Vol. C, Tables 4.2.6.8 and 6.1.1.1)
;
N 0 24 0.004 0.003
;International Tables for Crystallography
(1992, Vol. C, Tables 4.2.6.8 and 6.1.1.1)
;
Zn 0 4 0.222 1.431
;International Tables for Crystallography
(1992, Vol. C, Tables 4.2.6.8 and 6.1.1.1)
;

loop_
_geom_angle_atom_site_label_1
_geom_angle_atom_site_label_2
_geom_angle_atom_site_label_3
_geom_angle
_geom_angle_site_symmetry_1
_geom_angle_site_symmetry_3
_geom_angle_publ_flag
Cl(1) Zn(1) Cl(1) 110.82(8) . 4_556 yes
Cl(1) Zn(1) Cl(2) 113.63(6) . . yes
Cl(1) Zn(1) Cl(2) 106.14(5) . 4_556 yes
Cl(1) Zn(1) Cl(2) 106.14(5) 4_556 . yes
Cl(1) Zn(1) Cl(2) 113.63(6) 4_556 4_556 yes
Cl(2) Zn(1) Cl(2) 106.56(8) . 4_556 yes
N(12) Co(1) N(12) 151.1(2) . 4 yes
N(12) Co(1) N(16) 82.2(2) . . yes
N(12) Co(1) N(16) 80.6(2) . 4 yes
N(12) Co(1) N(22) 90.1(2) . . yes
N(12) Co(1) N(22) 110.8(2) . 4 yes
N(12) Co(1) N(16) 80.6(2) 4 . yes
N(12) Co(1) N(16) 82.2(2) 4 4 yes
N(12) Co(1) N(22) 110.8(2) 4 . yes
N(12) Co(1) N(22) 90.1(2) 4 4 yes
N(16) Co(1) N(16) 106.5(2) . 4 yes
N(16) Co(1) N(22) 166.2(2) . . yes
N(16) Co(1) N(22) 83.3(1) . 4 yes
N(16) Co(1) N(22) 83.3(1) 4 . yes
N(16) Co(1) N(22) 166.2(2) 4 4 yes
N(22) Co(1) N(22) 88.8(2) . 4 yes
Co(1) N(12) C(11) 117.0(3) . . yes
Co(1) N(12) C(13) 119.5(4) . . yes
Co(1) N(12) H(1) 91(3) . . no
C(11) N(12) C(13) 109.4(4) . . yes
C(11) N(12) H(1) 107(4) . . no
C(13) N(12) H(1) 110(4) . . no
Co(1) N(16) C(15) 116.7(3) . . yes
Co(1) N(16) C(17) 112.7(3) . . yes
Co(1) N(16) H(2) 110(3) . . no
C(15) N(16) C(17) 109.0(4) . . yes
C(15) N(16) H(2) 102(3) . . no
C(17) N(16) H(2) 105(3) . . no
Co(1) N(22) C(21) 116.2(3) . . yes
Co(1) N(22) C(23) 107.3(3) . . yes
Co(1) N(22) H(3) 112(3) . . no
C(21) N(22) C(23) 110.0(4) . . yes
C(21) N(22) H(3) 104(3) . . no
C(23) N(22) H(3) 106(3) . . no
C(2) C(1) H(4) 109.4 . . no
C(2) C(1) H(5) 109.5 . . no
C(2) C(1) H(6) 109.5 . . no
H(4) C(1) H(5) 109.5 . . no
H(4) C(1) H(6) 109.4 . . no
H(5) C(1) H(6) 109.5 . . no
C(1) C(2) C(11) 107.8(4) . . yes
C(1) C(2) C(17) 107.1(4) . 4 yes
C(1) C(2) C(21) 106.9(4) . . yes
C(11) C(2) C(17) 110.5(4) . 4 yes
C(11) C(2) C(21) 112.5(4) . . yes
C(17) C(2) C(21) 111.8(4) 4 . yes
N(12) C(11) C(2) 113.3(4) . . yes
N(12) C(11) H(7) 108.5 . . no
N(12) C(11) H(8) 108.5 . . no
C(2) C(11) H(7) 108.5 . . no
C(2) C(11) H(8) 108.5 . . no
H(7) C(11) H(8) 109.4 . . no
N(12) C(13) C(14) 113.9(4) . . yes
N(12) C(13) H(9) 108.3 . . no
N(12) C(13) H(10) 108.3 . . no
C(14) C(13) H(9) 108.4 . . no
C(14) C(13) H(10) 108.4 . . no
H(9) C(13) H(10) 109.5 . . no
C(13) C(14) C(15) 111.8(4) . . yes
C(13) C(14) C(141) 110.7(4) . . yes
C(13) C(14) C(142) 106.1(4) . . yes
C(15) C(14) C(141) 112.2(4) . . yes
C(15) C(14) C(142) 107.2(4) . . yes
C(141) C(14) C(142) 108.6(4) . . yes
N(16) C(15) C(14) 117.1(5) . . yes
N(16) C(15) H(17) 107.5 . . no
N(16) C(15) H(18) 107.5 . . no
C(14) C(15) H(17) 107.6 . . no
C(14) C(15) H(18) 107.6 . . no
H(17) C(15) H(18) 109.4 . . no
N(16) C(17) C(2) 116.1(4) . 4 yes
N(16) C(17) H(19) 107.8 . . no
N(16) C(17) H(20) 107.8 . . no
C(2) C(17) H(19) 107.8 4 . no
C(2) C(17) H(20) 107.8 4 . no
H(19) C(17) H(20) 109.5 . . no
N(22) C(21) C(2) 116.9(4) . . yes
N(22) C(21) H(21) 107.6 . . no
N(22) C(21) H(22) 107.6 . . no
C(2) C(21) H(21) 107.6 . . no
C(2) C(21) H(22) 107.6 . . no
H(21) C(21) H(22) 109.4 . . no
N(22) C(23) C(24) 114.1(4) . . yes
N(22) C(23) H(23) 108.3 . . no
N(22) C(23) H(24) 108.3 . . no
C(24) C(23) H(23) 108.3 . . no
C(24) C(23) H(24) 108.3 . . no
H(23) C(23) H(24) 109.4 . . no
C(23) C(24) C(23) 111.9(5) . 4 yes
C(23) C(24) C(241) 111.0(3) . . yes
C(23) C(24) C(241) 107.0(3) . 4 yes
C(23) C(24) C(241) 107.0(3) 4 . yes
C(23) C(24) C(241) 111.0(3) 4 4 yes
C(241) C(24) C(241) 108.9(6) . 4 yes
C(14) C(141) H(11) 109.5 . . no
C(14) C(141) H(12) 109.5 . . no
C(14) C(141) H(13) 109.5 . . no
H(11) C(141) H(12) 109.5 . . no
H(11) C(141) H(13) 109.5 . . no
H(12) C(141) H(13) 109.5 . . no
C(14) C(142) H(14) 109.5 . . no
C(14) C(142) H(15) 109.5 . . no
C(14) C(142) H(16) 109.5 . . no
H(14) C(142) H(15) 109.5 . . no
H(14) C(142) H(16) 109.4 . . no
H(15) C(142) H(16) 109.5 . . no
C(24) C(241) H(25) 109.5 . . no
C(24) C(241) H(26) 109.5 . . no
C(24) C(241) H(27) 109.4 . . no
H(25) C(241) H(26) 109.5 . . no
H(25) C(241) H(27) 109.5 . . no
H(26) C(241) H(27) 109.5 . . no

loop_
_geom_bond_atom_site_label_1
_geom_bond_atom_site_label_2
_geom_bond_distance
_geom_bond_site_symmetry_2
_geom_bond_publ_flag
Zn(1) Cl(1) 2.276(1) . yes
Zn(1) Cl(1) 2.276(1) 4_556 yes
Zn(1) Cl(2) 2.275(2) . yes
Zn(1) Cl(2) 2.275(2) 4_556 yes
Co(1) N(12) 2.135(4) . yes
Co(1) N(12) 2.135(4) 4 yes
Co(1) N(16) 2.355(4) . yes
Co(1) N(16) 2.355(4) 4 yes
Co(1) N(22) 2.206(4) . yes
Co(1) N(22) 2.206(4) 4 yes
N(12) C(11) 1.485(7) . yes
N(12) C(13) 1.490(7) . yes
N(12) H(1) 0.79(4) . no
N(16) C(15) 1.476(7) . yes
N(16) C(17) 1.494(7) . yes
N(16) H(2) 0.93(4) . no
N(22) C(21) 1.500(6) . yes
N(22) C(23) 1.493(6) . yes
N(22) H(3) 0.82(4) . no
C(1) C(2) 1.531(7) . yes
C(1) H(4) 0.95 . no
C(1) H(5) 0.95 . no
C(1) H(6) 0.95 . no
C(2) C(11) 1.528(7) . yes
C(2) C(17) 1.542(7) 4 yes
C(2) C(21) 1.514(6) . yes
C(11) H(7) 0.95 . no
C(11) H(8) 0.95 . no
C(13) C(14) 1.521(7) . yes
C(13) H(9) 0.95 . no
C(13) H(10) 0.95 . no
C(14) C(15) 1.524(7) . yes
C(14) C(141) 1.533(7) . yes
C(14) C(142) 1.542(7) . yes
C(15) H(17) 0.95 . no
C(15) H(18) 0.95 . no
C(17) H(19) 0.95 . no
C(17) H(20) 0.95 . no
C(21) H(21) 0.95 . no
C(21) H(22) 0.95 . no
C(23) C(24) 1.527(6) . yes
C(23) H(23) 0.95 . no
C(23) H(24) 0.95 . no
C(24) C(241) 1.536(6) . yes
C(24) C(241) 1.536(6) 4 yes
C(141) H(11) 0.95 . no
C(141) H(12) 0.95 . no
C(141) H(13) 0.95 . no
C(142) H(14) 0.95 . no
C(142) H(15) 0.95 . no
C(142) H(16) 0.95 . no
C(241) H(25) 0.95 . no
C(241) H(26) 0.95 . no
C(241) H(27) 0.95 . no

loop_
_geom_contact_atom_site_label_1
_geom_contact_atom_site_label_2
_geom_contact_distance
_geom_contact_site_symmetry_2
_geom_contact_publ_flag
Cl(1) N(22) 3.441(4) 3_556 no
Cl(1) C(21) 3.476(5) 3_556 no
Cl(1) C(11) 3.589(5) 4 no
Cl(2) N(16) 3.389(4) 8 no
Cl(2) C(17) 3.444(6) 8 no

loop_
_geom_torsion_atom_site_label_1
_geom_torsion_atom_site_label_2
_geom_torsion_atom_site_label_3
_geom_torsion_atom_site_label_4
_geom_torsion_site_symmetry_2
_geom_torsion_site_symmetry_3
_geom_torsion_site_symmetry_4
_geom_torsion
_geom_torsion_publ_flag
Co(1) N(12) C(11) C(2) . . . -37.1(5) no
Co(1) N(12) C(13) C(14) . . . 70.9(5) no
Co(1) N(12) C(11) C(2) 4 4 4 -37.1(5) no
Co(1) N(12) C(13) C(14) 4 4 4 70.9(5) no
Co(1) N(16) C(15) C(14) . . . -58.3(5) no
Co(1) N(16) C(17) C(2) . . 4 -25.1(5) no
Co(1) N(16) C(15) C(14) 4 4 4 -58.3(5) no
Co(1) N(16) C(17) C(2) 4 4 . -25.1(5) no
Co(1) N(22) C(21) C(2) . . . -19.5(5) no
Co(1) N(22) C(23) C(24) . . . -78.1(4) no
Co(1) N(22) C(21) C(2) 4 4 4 -19.5(5) no
Co(1) N(22) C(23) C(24) 4 4 . -78.1(4) no
N(12) Co(1) N(12) C(11) . 4 4 120.9(4) no
N(12) Co(1) N(12) C(13) . 4 4 -103.5(3) no
N(12) Co(1) N(16) C(15) . . . 43.4(4) no
N(12) Co(1) N(16) C(17) . . . 170.6(3) no
N(12) Co(1) N(16) C(15) . 4 4 -159.9(4) no
N(12) Co(1) N(16) C(17) . 4 4 -32.7(3) no
N(12) Co(1) N(22) C(21) . . . 45.6(3) no
N(12) Co(1) N(22) C(23) . . . -77.9(3) no
N(12) Co(1) N(22) C(21) . 4 4 -114.0(3) no
N(12) Co(1) N(22) C(23) . 4 4 122.6(3) no
N(12) C(11) C(2) C(1) . . . -159.8(4) no
N(12) C(11) C(2) C(17) . . 4 -43.1(6) no
N(12) C(11) C(2) C(21) . . . 82.6(5) no
N(12) C(13) C(14) C(15) . . . -67.1(6) no
N(12) C(13) C(14) C(141) . . . 58.7(6) no
N(12) C(13) C(14) C(142) . . . 176.4(4) no
N(16) Co(1) N(12) C(11) . . . 174.9(4) no
N(16) Co(1) N(12) C(13) . . . -49.5(3) no
N(16) Co(1) N(12) C(11) . 4 4 66.6(4) no
N(16) Co(1) N(12) C(13) . 4 4 -157.8(4) no
N(16) Co(1) N(16) C(15) . 4 4 121.1(4) no
N(16) Co(1) N(16) C(17) . 4 4 -111.6(3) no
N(16) Co(1) N(22) C(21) . . . 101.4(7) no
N(16) Co(1) N(22) C(23) . . . -22.1(8) no
N(16) Co(1) N(22) C(21) . 4 4 -34.9(3) no
N(16) Co(1) N(22) C(23) . 4 4 -158.4(3) no
N(16) C(15) C(14) C(13) . . . 63.8(6) no
N(16) C(15) C(14) C(141) . . . -61.2(6) no
N(16) C(15) C(14) C(142) . . . 179.6(4) no
N(16) C(17) C(2) C(1) . 4 4 -164.0(4) no
N(16) C(17) C(2) C(11) . 4 4 78.8(5) no
N(16) C(17) C(2) C(21) . 4 4 -47.2(6) no
N(22) Co(1) N(12) C(11) . . . -16.6(4) no
N(22) Co(1) N(12) C(13) . . . 119.0(4) no
N(22) Co(1) N(12) C(11) . 4 4 -105.4(4) no
N(22) Co(1) N(12) C(13) . 4 4 30.2(4) no
N(22) Co(1) N(16) C(15) . . . -13.2(8) no
N(22) Co(1) N(16) C(17) . . . 114.0(7) no
N(22) Co(1) N(16) C(15) . 4 4 -68.8(3) no
N(22) Co(1) N(16) C(17) . 4 4 58.5(3) no
N(22) Co(1) N(22) C(21) . 4 4 156.4(4) no
N(22) Co(1) N(22) C(23) . 4 4 32.9(2) no
N(22) C(21) C(2) C(1) . . . -165.1(4) no
N(22) C(21) C(2) C(11) . . . -47.0(6) no
N(22) C(21) C(2) C(17) . . 4 77.9(6) no
N(22) C(23) C(24) C(23) . . 4 43.9(3) no
N(22) C(23) C(24) C(241) . . . -75.6(6) no
N(22) C(23) C(24) C(241) . . 4 165.8(4) no
C(2) C(11) N(12) C(13) . . . -176.9(4) no
C(2) C(17) N(16) C(15) 4 4 4 106.1(5) no
C(2) C(21) N(22) C(23) . . . 102.6(5) no
C(11) N(12) C(13) C(14) . . . -150.4(4) no
C(14) C(15) N(16) C(17) . . . 172.7(4) no
C(21) N(22) C(23) C(24) . . . 154.7(4) no
